data_7106256
loop_
_publ_author_name
'Christer B. Aakeroy'
'Prashant D. Chopade'
'Claudia Ganser'
'John Desper'

_publ_section_title
;
 Facile synthesis and supramolecular chemistry of hydrogen bond/halogen
 bond-driven multi-tasking tectons
;
_journal_name_full Chem.Commun.
_journal_page_first 4688
_journal_paper_doi 10.1039/c1cc10436e
_journal_volume 47
_journal_year 2011
_chemical_formula_moiety
;
C4 H3 Br2 N3, C7 H F4 I O2
;
_chemical_formula_sum 'C11 H4 Br2 F4 I N3 O2'
_chemical_formula_weight 572.89
_chemical_name_common 'P10 3-amino-2,6-dibromopyrazine, 4-I-F4-PhCOOH'
_chemical_name_systematic
;
P10 3-amino-2,6-dibromopyrazine, 4-I-F4-PhCOOH
;
_space_group_IT_number 14
_symmetry_cell_setting monoclinic
_symmetry_space_group_name_Hall '-P 2ybc'
_symmetry_space_group_name_H-M 'P 1 21/c 1'
_atom_sites_solution_hydrogens geom
_atom_sites_solution_primary direct
_atom_sites_solution_secondary difmap
_audit_creation_method SHELXL-97
_cell_angle_alpha 90.00
_cell_angle_beta 98.9360(10)
_cell_angle_gamma 90.00
_cell_formula_units_Z 4
_cell_length_a 10.4824(4)
_cell_length_b 5.7580(3)
_cell_length_c 25.7816(11)
_cell_measurement_reflns_used 8862
_cell_measurement_temperature 120(2)
_cell_measurement_theta_max 32.47
_cell_measurement_theta_min 3.20
_cell_volume 1537.23(12)
_computing_cell_refinement 'Bruker SMART'
_computing_data_collection 'Bruker SMART'
_computing_data_reduction 'Bruker SAINT'
_computing_molecular_graphics 'Bruker SHELXTL'
_computing_publication_material 'Bruker SHELXTL'
_computing_structure_refinement 'SHELXL-97 (Sheldrick, 2008)'
_computing_structure_solution 'SHELXS-97 (Sheldrick, 2008)'
_diffrn_ambient_temperature 120(2)
_diffrn_measured_fraction_theta_full 0.983
_diffrn_measured_fraction_theta_max 0.983
_diffrn_measurement_device_type 'CCD area detector'
_diffrn_measurement_method 'phi and omega scans'
_diffrn_radiation_monochromator graphite
_diffrn_radiation_source 'fine-focus sealed tube'
_diffrn_radiation_type MoK\a
_diffrn_radiation_wavelength 0.71073
_diffrn_reflns_av_R_equivalents 0.0228
_diffrn_reflns_av_sigmaI/netI 0.0237
_diffrn_reflns_limit_h_max 5
_diffrn_reflns_limit_h_min -15
_diffrn_reflns_limit_k_max 8
_diffrn_reflns_limit_k_min -8
_diffrn_reflns_limit_l_max 38
_diffrn_reflns_limit_l_min -38
_diffrn_reflns_number 17435
_diffrn_reflns_theta_full 32.48
_diffrn_reflns_theta_max 32.48
_diffrn_reflns_theta_min 2.33
_exptl_absorpt_coefficient_mu 7.335
_exptl_absorpt_correction_T_max 0.4058
_exptl_absorpt_correction_T_min 0.2614
_exptl_absorpt_correction_type multi-scan
_exptl_absorpt_process_details SADABS
_exptl_crystal_colour colourless
_exptl_crystal_density_diffrn 2.475
_exptl_crystal_density_method 'not measured'
_exptl_crystal_description prism
_exptl_crystal_F_000 1064
_exptl_crystal_size_max 0.25
_exptl_crystal_size_mid 0.20
_exptl_crystal_size_min 0.15
_refine_diff_density_max 1.367
_refine_diff_density_min -0.849
_refine_diff_density_rms 0.104
_refine_ls_extinction_method none
_refine_ls_goodness_of_fit_ref 1.015
_refine_ls_hydrogen_treatment mixed
_refine_ls_matrix_type full
_refine_ls_number_parameters 217
_refine_ls_number_reflns 5467
_refine_ls_number_restraints 0
_refine_ls_restrained_S_all 1.015
_refine_ls_R_factor_all 0.0280
_refine_ls_R_factor_gt 0.0227
_refine_ls_shift/su_max 0.001
_refine_ls_shift/su_mean 0.000
_refine_ls_structure_factor_coef Fsqd
_refine_ls_weighting_details 'calc w=1/[\s^2^(Fo^2^)+(0.0300P)^2^+0.7000P] where P=(Fo^2^+2Fc^2^)/3'
_refine_ls_weighting_scheme calc
_refine_ls_wR_factor_gt 0.0541
_refine_ls_wR_factor_ref 0.0559
_reflns_number_gt 4867
_reflns_number_total 5467
_reflns_threshold_expression >2sigma(I)
_cod_data_source_file c1cc10436e.txt
_cod_data_source_block pc0803m
_cod_original_sg_symbol_H-M P2(1)/c
_cod_database_code 7106256

loop_
_symmetry_equiv_pos_as_xyz
'x, y, z'
'-x, y+1/2, -z+1/2'
'-x, -y, -z'
'x, -y-1/2, z-1/2'

loop_
_atom_site_label
_atom_site_type_symbol
_atom_site_fract_x
_atom_site_fract_y
_atom_site_fract_z
_atom_site_U_iso_or_equiv
_atom_site_adp_type
_atom_site_occupancy
_atom_site_symmetry_multiplicity
_atom_site_calc_flag
_atom_site_refinement_flags
_atom_site_disorder_assembly
_atom_site_disorder_group
I1 I 1.085610(12) -0.95203(2) 0.110281(6) 0.02205(4) Uani 1 1 d . . .
Br1 Br 0.22808(2) 0.58079(3) 0.212709(8) 0.02045(5) Uani 1 1 d . . .
Br2 Br 0.34975(2) 0.84276(3) 0.021194(7) 0.02092(5) Uani 1 1 d . . .
N11 N 0.47346(15) 0.2996(3) 0.12012(6) 0.0162(3) Uani 1 1 d . . .
C12 C 0.40950(17) 0.3366(3) 0.16076(7) 0.0146(3) Uani 1 1 d . . .
N12 N 0.43099(17) 0.1944(3) 0.20257(7) 0.0206(3) Uani 1 1 d . . .
H12A H 0.473(3) 0.069(5) 0.1999(11) 0.025 Uiso 1 1 d . . .
H12B H 0.386(3) 0.207(5) 0.2273(11) 0.025 Uiso 1 1 d . . .
C13 C 0.32176(17) 0.5280(3) 0.15715(7) 0.0146(3) Uani 1 1 d . . .
N14 N 0.30262(15) 0.6702(3) 0.11712(6) 0.0153(3) Uani 1 1 d . . .
C15 C 0.36981(18) 0.6298(3) 0.07775(7) 0.0159(3) Uani 1 1 d . . .
C16 C 0.45381(19) 0.4444(3) 0.07885(7) 0.0175(3) Uani 1 1 d . . .
H16 H 0.4983 0.4189 0.0500 0.021 Uiso 1 1 calc R . .
C21 C 0.76164(17) -0.3580(3) 0.13421(7) 0.0148(3) Uani 1 1 d . . .
C27 C 0.66201(17) -0.1810(3) 0.14338(7) 0.0156(3) Uani 1 1 d . . .
O21 O 0.65741(15) -0.0023(3) 0.11165(6) 0.0229(3) Uani 1 1 d . . .
H21 H 0.596(3) 0.088(5) 0.1184(12) 0.034 Uiso 1 1 d . . .
O22 O 0.59430(13) -0.2067(2) 0.17747(5) 0.0183(3) Uani 1 1 d . . .
C22 C 0.82199(18) -0.4929(3) 0.17589(7) 0.0163(3) Uani 1 1 d . . .
F22 F 0.79665(13) -0.4591(2) 0.22468(5) 0.0237(3) Uani 1 1 d . . .
C23 C 0.91187(18) -0.6617(3) 0.16881(7) 0.0177(3) Uani 1 1 d . . .
F23 F 0.96430(13) -0.7880(2) 0.21059(5) 0.0275(3) Uani 1 1 d . . .
C24 C 0.94785(17) -0.7009(3) 0.11994(8) 0.0174(3) Uani 1 1 d . . .
C25 C 0.88959(19) -0.5661(3) 0.07849(8) 0.0186(3) Uani 1 1 d . . .
F25 F 0.92138(14) -0.5941(2) 0.03047(5) 0.0289(3) Uani 1 1 d . . .
C26 C 0.79716(19) -0.4001(3) 0.08510(7) 0.0186(3) Uani 1 1 d . . .
F26 F 0.74139(14) -0.2855(2) 0.04244(5) 0.0291(3) Uani 1 1 d . . .

loop_
_atom_site_aniso_label
_atom_site_aniso_U_11
_atom_site_aniso_U_22
_atom_site_aniso_U_33
_atom_site_aniso_U_23
_atom_site_aniso_U_13
_atom_site_aniso_U_12
I1 0.01509(6) 0.01737(6) 0.03465(8) -0.00226(5) 0.00688(5) 0.00478(4)
Br1 0.02215(10) 0.02303(9) 0.01839(9) 0.00147(7) 0.01013(7) 0.00735(7)
Br2 0.02705(10) 0.01964(9) 0.01712(8) 0.00484(6) 0.00674(7) 0.00723(7)
N11 0.0170(7) 0.0161(6) 0.0165(7) -0.0001(5) 0.0050(5) 0.0050(6)
C12 0.0142(8) 0.0145(7) 0.0155(7) 0.0002(6) 0.0036(6) 0.0022(6)
N12 0.0247(9) 0.0203(7) 0.0182(7) 0.0046(6) 0.0081(6) 0.0095(6)
C13 0.0144(8) 0.0148(7) 0.0154(7) -0.0014(6) 0.0050(6) 0.0020(6)
N14 0.0152(7) 0.0153(6) 0.0161(7) -0.0013(5) 0.0050(5) 0.0023(5)
C15 0.0172(8) 0.0157(7) 0.0150(7) 0.0015(6) 0.0037(6) 0.0029(6)
C16 0.0193(9) 0.0170(8) 0.0175(8) 0.0001(6) 0.0074(7) 0.0043(6)
C21 0.0124(7) 0.0150(7) 0.0174(8) 0.0017(6) 0.0034(6) 0.0020(6)
C27 0.0144(8) 0.0149(7) 0.0173(8) 0.0001(6) 0.0023(6) 0.0015(6)
O21 0.0228(7) 0.0188(6) 0.0297(7) 0.0081(6) 0.0126(6) 0.0096(5)
O22 0.0181(6) 0.0191(6) 0.0187(6) 0.0006(5) 0.0062(5) 0.0045(5)
C22 0.0157(8) 0.0178(7) 0.0161(8) 0.0010(6) 0.0047(6) 0.0026(6)
F22 0.0275(6) 0.0287(6) 0.0158(5) 0.0034(4) 0.0064(5) 0.0097(5)
C23 0.0131(8) 0.0185(8) 0.0216(8) 0.0055(6) 0.0030(6) 0.0048(6)
F23 0.0261(6) 0.0306(6) 0.0265(6) 0.0130(5) 0.0065(5) 0.0148(5)
C24 0.0115(7) 0.0156(7) 0.0259(9) 0.0010(7) 0.0057(6) 0.0027(6)
C25 0.0172(8) 0.0208(8) 0.0194(8) 0.0001(6) 0.0083(7) 0.0032(7)
F25 0.0319(7) 0.0364(7) 0.0214(6) 0.0018(5) 0.0137(5) 0.0110(6)
C26 0.0193(9) 0.0194(8) 0.0179(8) 0.0038(6) 0.0054(7) 0.0059(7)
F26 0.0376(7) 0.0333(7) 0.0172(5) 0.0083(5) 0.0067(5) 0.0180(6)

loop_
_atom_type_symbol
_atom_type_description
_atom_type_scat_dispersion_real
_atom_type_scat_dispersion_imag
_atom_type_scat_source
C C 0.0033 0.0016 'International Tables Vol C Tables 4.2.6.8 and 6.1.1.4'
H H 0.0000 0.0000 'International Tables Vol C Tables 4.2.6.8 and 6.1.1.4'
N N 0.0061 0.0033 'International Tables Vol C Tables 4.2.6.8 and 6.1.1.4'
O O 0.0106 0.0060 'International Tables Vol C Tables 4.2.6.8 and 6.1.1.4'
F F 0.0171 0.0103 'International Tables Vol C Tables 4.2.6.8 and 6.1.1.4'
Br Br -0.2901 2.4595 'International Tables Vol C Tables 4.2.6.8 and 6.1.1.4'
I I -0.4742 1.8119 'International Tables Vol C Tables 4.2.6.8 and 6.1.1.4'

loop_
_geom_angle_atom_site_label_1
_geom_angle_atom_site_label_2
_geom_angle_atom_site_label_3
_geom_angle
_geom_angle_site_symmetry_1
_geom_angle_site_symmetry_3
_geom_angle_publ_flag
C24 I1 N14 170.04(6) . 1_635 ?
C16 N11 C12 119.03(15) . . ?
N12 C12 N11 119.10(16) . . ?
N12 C12 C13 123.21(16) . . ?
N11 C12 C13 117.70(15) . . ?
C12 N12 H12A 118.3(18) . . ?
C12 N12 H12B 120.3(18) . . ?
H12A N12 H12B 119(3) . . ?
N14 C13 C12 123.51(15) . . ?
N14 C13 Br1 117.72(13) . . ?
C12 C13 Br1 118.77(13) . . ?
C13 N14 C15 117.00(15) . . ?
N14 C15 C16 121.73(16) . . ?
N14 C15 Br2 117.51(13) . . ?
C16 C15 Br2 120.73(13) . . ?
N11 C16 C15 121.01(16) . . ?
N11 C16 H16 119.5 . . ?
C15 C16 H16 119.5 . . ?
C26 C21 C22 116.68(16) . . ?
C26 C21 C27 123.38(16) . . ?
C22 C21 C27 119.93(16) . . ?
O22 C27 O21 125.10(17) . . ?
O22 C27 C21 121.78(16) . . ?
O21 C27 C21 113.13(15) . . ?
C27 O21 H21 108(2) . . ?
F22 C22 C23 117.64(16) . . ?
F22 C22 C21 120.65(16) . . ?
C23 C22 C21 121.69(16) . . ?
F23 C23 C22 118.40(16) . . ?
F23 C23 C24 120.30(16) . . ?
C22 C23 C24 121.30(17) . . ?
C25 C24 C23 117.40(16) . . ?
C25 C24 I1 121.83(13) . . ?
C23 C24 I1 120.76(14) . . ?
F25 C25 C24 120.17(16) . . ?
F25 C25 C26 118.26(17) . . ?
C24 C25 C26 121.56(17) . . ?
F26 C26 C25 117.55(16) . . ?
F26 C26 C21 121.11(16) . . ?
C25 C26 C21 121.33(17) . . ?

loop_
_geom_bond_atom_site_label_1
_geom_bond_atom_site_label_2
_geom_bond_distance
_geom_bond_site_symmetry_2
_geom_bond_publ_flag
I1 C24 2.0857(18) . ?
I1 N14 3.1325(15) 1_635 ?
Br1 C13 1.8828(17) . ?
Br2 C15 1.8917(18) . ?
N11 C16 1.342(2) . ?
N11 C12 1.346(2) . ?
C12 N12 1.344(2) . ?
C12 C13 1.430(2) . ?
N12 H12A 0.86(3) . ?
N12 H12B 0.85(3) . ?
C13 N14 1.308(2) . ?
N14 C15 1.342(2) . ?
C15 C16 1.382(2) . ?
C16 H16 0.9500 . ?
C21 C26 1.395(2) . ?
C21 C22 1.396(3) . ?
C21 C27 1.504(2) . ?
C27 O22 1.221(2) . ?
C27 O21 1.311(2) . ?
O21 H21 0.86(3) . ?
C22 F22 1.340(2) . ?
C22 C23 1.385(2) . ?
C23 F23 1.344(2) . ?
C23 C24 1.389(3) . ?
C24 C25 1.383(3) . ?
C25 F25 1.341(2) . ?
C25 C26 1.390(3) . ?
C26 F26 1.337(2) . ?

loop_
_geom_hbond_atom_site_label_D
_geom_hbond_atom_site_label_H
_geom_hbond_atom_site_label_A
_geom_hbond_distance_DH
_geom_hbond_distance_HA
_geom_hbond_distance_DA
_geom_hbond_angle_DHA
_geom_hbond_site_symmetry_A
O21 H21 N11 0.86(3) 1.78(3) 2.630(2) 169(3) .
N12 H12A O22 0.86(3) 2.17(3) 3.005(2) 166(3) .
N12 H12B O22 0.85(3) 2.48(3) 3.196(2) 142(2) 2_655

loop_
_geom_torsion_atom_site_label_1
_geom_torsion_atom_site_label_2
_geom_torsion_atom_site_label_3
_geom_torsion_atom_site_label_4
_geom_torsion
_geom_torsion_site_symmetry_1
_geom_torsion_site_symmetry_2
_geom_torsion_site_symmetry_3
_geom_torsion_site_symmetry_4
_geom_torsion_publ_flag
C16 N11 C12 N12 -178.71(18) . . . . ?
C16 N11 C12 C13 1.0(3) . . . . ?
N12 C12 C13 N14 178.37(18) . . . . ?
N11 C12 C13 N14 -1.3(3) . . . . ?
N12 C12 C13 Br1 -1.6(3) . . . . ?
N11 C12 C13 Br1 178.71(13) . . . . ?
C12 C13 N14 C15 0.3(3) . . . . ?
Br1 C13 N14 C15 -179.78(14) . . . . ?
C13 N14 C15 C16 1.1(3) . . . . ?
C13 N14 C15 Br2 -176.91(13) . . . . ?
C12 N11 C16 C15 0.3(3) . . . . ?
N14 C15 C16 N11 -1.4(3) . . . . ?
Br2 C15 C16 N11 176.54(14) . . . . ?
C26 C21 C27 O22 149.07(19) . . . . ?
C22 C21 C27 O22 -29.7(3) . . . . ?
C26 C21 C27 O21 -31.2(3) . . . . ?
C22 C21 C27 O21 149.98(18) . . . . ?
C26 C21 C22 F22 177.90(17) . . . . ?
C27 C21 C22 F22 -3.2(3) . . . . ?
C26 C21 C22 C23 -0.5(3) . . . . ?
C27 C21 C22 C23 178.35(17) . . . . ?
F22 C22 C23 F23 2.7(3) . . . . ?
C21 C22 C23 F23 -178.79(17) . . . . ?
F22 C22 C23 C24 -177.18(17) . . . . ?
C21 C22 C23 C24 1.3(3) . . . . ?
F23 C23 C24 C25 179.55(18) . . . . ?
C22 C23 C24 C25 -0.6(3) . . . . ?
F23 C23 C24 I1 -0.9(3) . . . . ?
C22 C23 C24 I1 178.96(14) . . . . ?
N14 I1 C24 C25 166.7(3) 1_635 . . . ?
N14 I1 C24 C23 -12.8(4) 1_635 . . . ?
C23 C24 C25 F25 179.26(17) . . . . ?
I1 C24 C25 F25 -0.2(3) . . . . ?
C23 C24 C25 C26 -0.9(3) . . . . ?
I1 C24 C25 C26 179.55(15) . . . . ?
F25 C25 C26 F26 2.9(3) . . . . ?
C24 C25 C26 F26 -176.86(18) . . . . ?
F25 C25 C26 C21 -178.47(18) . . . . ?
C24 C25 C26 C21 1.7(3) . . . . ?
C22 C21 C26 F26 177.59(18) . . . . ?
C27 C21 C26 F26 -1.3(3) . . . . ?
C22 C21 C26 C25 -0.9(3) . . . . ?
C27 C21 C26 C25 -179.79(18) . . . . ?
